data_7150419
loop_
_publ_author_name
'Sengupta, Anindita'
'Roy, Rituparna S.'
'Sabareesh, Varatharajan'
'Shamala, Narayanaswamy'
'Balaram, Padmanabhan'

_publ_section_title
;
 Aggregation modes in sheets formed by protected beta-amino acids and
 beta-peptides.
;
_journal_issue 6
_journal_name_full 'Organic &amp; biomolecular chemistry'
_journal_page_first 1166
_journal_page_last 1173
_journal_paper_doi 10.1039/b516088j
_journal_volume 4
_journal_year 2006
_chemical_formula_sum 'C18 H34 N2 O5'
_chemical_formula_weight 358.47
_chemical_name_common Boc-betaVal-betaDVal-OMe
_chemical_name_systematic
;
?
;
_space_group_IT_number 19
_symmetry_cell_setting orthorhombic
_symmetry_space_group_name_Hall 'P 2ac 2ab'
_symmetry_space_group_name_H-M 'P 21 21 21'
_atom_sites_solution_hydrogens geom
_atom_sites_solution_primary direct
_atom_sites_solution_secondary difmap
_audit_creation_method SHELXL-97
_cell_angle_alpha 90.00
_cell_angle_beta 90.00
_cell_angle_gamma 90.00
_cell_formula_units_Z 4
_cell_length_a 5.170(4)
_cell_length_b 10.860(8)
_cell_length_c 37.30(3)
_cell_measurement_temperature 293(2)
_cell_volume 2094(3)
_computing_data_collection SMART
_computing_data_reduction SAINT
_computing_structure_refinement 'SHELXL-97 (Sheldrick, 1997)'
_computing_structure_solution 'SHELXS-97 (Sheldrick, 1990)'
_diffrn_ambient_temperature 293(2)
_diffrn_measured_fraction_theta_full 1.000
_diffrn_measured_fraction_theta_max 1.000
_diffrn_measurement_device_type 'BRUKER AXS SMART APEX CCD with Mo source'
_diffrn_measurement_method 'omega scan'
_diffrn_radiation_monochromator graphite
_diffrn_radiation_source 'fine-focus sealed tube'
_diffrn_radiation_type MoK\a
_diffrn_radiation_wavelength 0.71073
_diffrn_reflns_av_R_equivalents 0.0752
_diffrn_reflns_av_sigmaI/netI 0.0465
_diffrn_reflns_limit_h_max 5
_diffrn_reflns_limit_h_min -5
_diffrn_reflns_limit_k_max 12
_diffrn_reflns_limit_k_min -11
_diffrn_reflns_limit_l_max 41
_diffrn_reflns_limit_l_min -41
_diffrn_reflns_number 13067
_diffrn_reflns_theta_full 23.25
_diffrn_reflns_theta_max 23.25
_diffrn_reflns_theta_min 1.09
_exptl_absorpt_coefficient_mu 0.082
_exptl_absorpt_correction_type none
_exptl_crystal_colour colorless
_exptl_crystal_density_diffrn 1.137
_exptl_crystal_density_method 'not measured'
_exptl_crystal_description plate
_exptl_crystal_F_000 784
_exptl_crystal_size_max 0.28
_exptl_crystal_size_mid 0.06
_exptl_crystal_size_min 0.02
_refine_diff_density_max 0.284
_refine_diff_density_min -0.261
_refine_diff_density_rms 0.096
_refine_ls_abs_structure_details 'Flack H D (1983), Acta Cryst. A39, 876-881'
_refine_ls_abs_structure_Flack 10(10)
_refine_ls_extinction_method none
_refine_ls_goodness_of_fit_ref 1.273
_refine_ls_hydrogen_treatment constr
_refine_ls_matrix_type full
_refine_ls_number_parameters 226
_refine_ls_number_reflns 1807
_refine_ls_number_restraints 0
_refine_ls_restrained_S_all 1.273
_refine_ls_R_factor_all 0.1091
_refine_ls_R_factor_gt 0.0787
_refine_ls_shift/su_max 0.016
_refine_ls_shift/su_mean 0.003
_refine_ls_structure_factor_coef Fsqd
_refine_ls_weighting_details 'calc w=1/[\s^2^(Fo^2^)+(0.0840P)^2^+0.0000P] where P=(Fo^2^+2Fc^2^)/3'
_refine_ls_weighting_scheme calc
_refine_ls_wR_factor_gt 0.1588
_refine_ls_wR_factor_ref 0.1809
_reflns_number_gt 1393
_reflns_number_total 1807
_reflns_threshold_expression >2sigma(I)
_cod_data_source_file b516088j.txt
_cod_data_source_block lvdv
_cod_depositor_comments
;
The following automatic conversions were performed:
'_symmetry_cell_setting' value 'Orthorhombic' changed to 'orthorhombic'
according to '/home/saulius/struct/CIF-dictionaries/cif_core.dic'
dictionary named 'cif_core.dic' version 2.4.1 from
2010-06-29.

'_exptl_absorpt_correction_type' value 'None' changed to
'none' according to '/home/saulius/struct/CIF-dictionaries/cif_core.dic'
dictionary named 'cif_core.dic' version 2.4.1 from 2010-06-29.

Automatic conversion script
Id: cif_fix_enum 1527 2010-12-29 10:47:43Z saulius 
;
_cod_original_sg_symbol_H-M P2(1)2(1)2(1)
_cod_database_code 7150419

loop_
_symmetry_equiv_pos_as_xyz
'x, y, z'
'-x+1/2, -y, z+1/2'
'-x, y+1/2, -z+1/2'
'x+1/2, -y+1/2, -z'

loop_
_atom_site_label
_atom_site_type_symbol
_atom_site_fract_x
_atom_site_fract_y
_atom_site_fract_z
_atom_site_U_iso_or_equiv
_atom_site_adp_type
_atom_site_occupancy
_atom_site_symmetry_multiplicity
_atom_site_calc_flag
_atom_site_refinement_flags
_atom_site_disorder_assembly
_atom_site_disorder_group
C0T1 C 0.7389(17) 0.5034(9) 0.2177(2) 0.096(3) Uani 1 1 d . . .
H0T1 H 0.6305 0.5749 0.2195 0.144 Uiso 1 1 calc R . .
H0T2 H 0.8433 0.5093 0.1964 0.144 Uiso 1 1 calc R . .
H0T3 H 0.8488 0.4984 0.2383 0.144 Uiso 1 1 calc R . .
C0T2 C 0.7266(17) 0.2726(8) 0.2124(2) 0.098(3) Uani 1 1 d . . .
H0T4 H 0.6104 0.2037 0.2114 0.147 Uiso 1 1 calc R . .
H0T5 H 0.8378 0.2642 0.2329 0.147 Uiso 1 1 calc R . .
H0T6 H 0.8294 0.2749 0.1910 0.147 Uiso 1 1 calc R . .
C0T3 C 0.3920(15) 0.3861(11) 0.24757(19) 0.143(5) Uani 1 1 d . . .
H0T7 H 0.2866 0.3134 0.2462 0.214 Uiso 1 1 calc R . .
H0T8 H 0.2832 0.4577 0.2474 0.214 Uiso 1 1 calc R . .
H0T9 H 0.4915 0.3845 0.2693 0.214 Uiso 1 1 calc R . .
C0T4 C 0.5732(12) 0.3902(8) 0.21557(17) 0.072(2) Uani 1 1 d . . .
O O 0.3912(7) 0.4011(5) 0.18558(10) 0.0691(15) Uani 1 1 d . . .
C0' C 0.4795(11) 0.4064(6) 0.15201(15) 0.0471(16) Uani 1 1 d . . .
O0 O 0.7061(7) 0.4068(5) 0.14344(11) 0.0626(13) Uani 1 1 d . . .
N1 N 0.2799(9) 0.4086(4) 0.12935(11) 0.0434(13) Uani 1 1 d . . .
H1 H 0.1259 0.4119 0.1380 0.052 Uiso 1 1 calc R . .
C1A C 0.3113(10) 0.4057(5) 0.09080(13) 0.0408(14) Uani 1 1 d . . .
H1A H 0.4925 0.4245 0.0853 0.049 Uiso 1 1 calc R . .
C1B C 0.2505(15) 0.2763(6) 0.07590(19) 0.066(2) Uani 1 1 d . . .
H1B H 0.0661 0.2595 0.0795 0.080 Uiso 1 1 calc R . .
C1G1 C 0.308(3) 0.2697(8) 0.0374(2) 0.150(5) Uani 1 1 d . . .
H1G1 H 0.2074 0.3305 0.0249 0.225 Uiso 1 1 calc R . .
H1G2 H 0.2643 0.1893 0.0286 0.225 Uiso 1 1 calc R . .
H1G3 H 0.4883 0.2851 0.0336 0.225 Uiso 1 1 calc R . .
C1G2 C 0.4041(19) 0.1799(7) 0.0953(2) 0.104(3) Uani 1 1 d . . .
H1G4 H 0.3696 0.1851 0.1205 0.157 Uiso 1 1 calc R . .
H1G5 H 0.5852 0.1930 0.0910 0.157 Uiso 1 1 calc R . .
H1G6 H 0.3558 0.0998 0.0867 0.157 Uiso 1 1 calc R . .
C1B' C 0.1442(11) 0.5051(5) 0.07383(15) 0.0400(15) Uani 1 1 d . . .
H1B1 H 0.1645 0.5022 0.0480 0.048 Uiso 1 1 calc R . .
H1B2 H -0.0360 0.4887 0.0793 0.048 Uiso 1 1 calc R . .
C1' C 0.2133(11) 0.6321(5) 0.08697(14) 0.0364(14) Uani 1 1 d . . .
O1 O 0.4368(7) 0.6663(4) 0.08949(11) 0.0500(12) Uani 1 1 d . . .
N2 N 0.0090(9) 0.7026(4) 0.09508(11) 0.0380(12) Uani 1 1 d . . .
H2 H -0.1426 0.6707 0.0932 0.046 Uiso 1 1 calc R . .
C2A C 0.0280(12) 0.8287(5) 0.10684(15) 0.0439(15) Uani 1 1 d . . .
H2A H 0.2075 0.8555 0.1036 0.053 Uiso 1 1 calc R . .
C2B C -0.0383(17) 0.8379(6) 0.14725(17) 0.068(2) Uani 1 1 d . . .
H2B H -0.2192 0.8134 0.1506 0.082 Uiso 1 1 calc R . .
C2G1 C 0.1309(19) 0.7520(8) 0.16905(18) 0.097(3) Uani 1 1 d . . .
H2G1 H 0.1062 0.6689 0.1610 0.145 Uiso 1 1 calc R . .
H2G2 H 0.0847 0.7580 0.1939 0.145 Uiso 1 1 calc R . .
H2G3 H 0.3090 0.7748 0.1661 0.145 Uiso 1 1 calc R . .
C2G2 C -0.006(3) 0.9678(8) 0.1611(2) 0.130(4) Uani 1 1 d . . .
H2G4 H -0.1152 1.0224 0.1477 0.195 Uiso 1 1 calc R . .
H2G5 H 0.1712 0.9927 0.1584 0.195 Uiso 1 1 calc R . .
H2G6 H -0.0533 0.9707 0.1860 0.195 Uiso 1 1 calc R . .
C2B' C -0.1424(12) 0.9100(6) 0.08406(17) 0.0569(17) Uani 1 1 d . . .
H2B1 H -0.3183 0.8796 0.0860 0.068 Uiso 1 1 calc R . .
H2B2 H -0.1399 0.9920 0.0943 0.068 Uiso 1 1 calc R . .
C2' C -0.0800(15) 0.9210(7) 0.04589(19) 0.0628(19) Uani 1 1 d . . .
O2 O -0.2237(14) 0.9669(8) 0.02478(18) 0.144(3) Uani 1 1 d . . .
O0M O 0.1427(10) 0.8808(5) 0.03629(13) 0.0847(17) Uani 1 1 d . . .
C0M C 0.211(2) 0.8906(8) -0.00153(19) 0.102(3) Uani 1 1 d . . .
H0M1 H 0.3815 0.8581 -0.0052 0.153 Uiso 1 1 calc R . .
H0M2 H 0.2068 0.9755 -0.0087 0.153 Uiso 1 1 calc R . .
H0M3 H 0.0891 0.8447 -0.0156 0.153 Uiso 1 1 calc R . .

loop_
_atom_site_aniso_label
_atom_site_aniso_U_11
_atom_site_aniso_U_22
_atom_site_aniso_U_33
_atom_site_aniso_U_23
_atom_site_aniso_U_13
_atom_site_aniso_U_12
C0T1 0.076(5) 0.125(7) 0.088(6) -0.016(5) -0.006(5) 0.011(7)
C0T2 0.091(6) 0.110(7) 0.092(6) 0.035(5) -0.027(6) 0.007(7)
C0T3 0.070(5) 0.310(15) 0.048(5) 0.038(7) -0.003(4) 0.012(9)
C0T4 0.041(4) 0.127(7) 0.048(4) 0.022(5) -0.008(3) 0.000(5)
O 0.037(2) 0.131(4) 0.040(2) 0.018(3) -0.003(2) 0.004(3)
C0' 0.039(4) 0.062(4) 0.041(4) 0.014(3) 0.000(3) 0.008(4)
O0 0.026(2) 0.106(4) 0.056(3) 0.011(3) 0.0038(19) 0.007(3)
N1 0.028(2) 0.063(3) 0.040(3) 0.013(2) 0.006(2) 0.002(3)
C1A 0.033(3) 0.042(4) 0.047(4) 0.001(3) 0.002(3) 0.000(3)
C1B 0.072(5) 0.047(4) 0.080(5) -0.007(4) 0.001(4) 0.006(4)
C1G1 0.276(17) 0.073(6) 0.101(7) -0.028(5) 0.006(9) 0.014(10)
C1G2 0.114(8) 0.051(5) 0.148(8) 0.001(5) -0.022(7) 0.012(5)
C1B' 0.037(3) 0.043(4) 0.039(3) 0.001(3) -0.002(3) -0.006(3)
C1' 0.028(3) 0.042(4) 0.039(3) 0.011(3) 0.000(3) 0.003(3)
O1 0.023(2) 0.048(3) 0.078(3) -0.001(2) -0.001(2) -0.0027(19)
N2 0.026(3) 0.036(3) 0.052(3) -0.002(2) 0.002(2) -0.003(2)
C2A 0.034(3) 0.043(4) 0.055(4) 0.000(3) 0.011(3) 0.000(3)
C2B 0.078(5) 0.062(5) 0.064(4) -0.007(4) 0.012(4) -0.006(4)
C2G1 0.136(8) 0.105(7) 0.049(4) 0.003(4) 0.005(5) -0.003(7)
C2G2 0.233(13) 0.087(6) 0.071(5) -0.024(5) 0.033(8) -0.001(9)
C2B' 0.050(4) 0.039(4) 0.081(5) -0.005(4) 0.000(3) 0.000(3)
C2' 0.061(5) 0.062(5) 0.065(5) 0.013(4) -0.006(4) 0.014(4)
O2 0.119(5) 0.203(8) 0.110(5) 0.044(5) -0.012(5) 0.067(6)
O0M 0.080(4) 0.115(4) 0.060(3) 0.024(3) 0.014(3) 0.022(4)
C0M 0.122(7) 0.118(7) 0.066(5) 0.012(5) 0.025(5) 0.001(7)

loop_
_atom_type_symbol
_atom_type_description
_atom_type_scat_dispersion_real
_atom_type_scat_dispersion_imag
_atom_type_scat_source
C C 0.0033 0.0000 'International Tables Vol C Tables 4.2.6.8 and 6.1.1.4'
H H 0.0000 0.0000 'International Tables Vol C Tables 4.2.6.8 and 6.1.1.4'
N N 0.0061 0.0000 'International Tables Vol C Tables 4.2.6.8 and 6.1.1.4'
O O 0.0106 0.0000 'International Tables Vol C Tables 4.2.6.8 and 6.1.1.4'

loop_
_geom_angle_atom_site_label_1
_geom_angle_atom_site_label_2
_geom_angle_atom_site_label_3
_geom_angle
_geom_angle_site_symmetry_1
_geom_angle_site_symmetry_3
_geom_angle_publ_flag
O C0T4 C0T1 109.9(6) . . ?
O C0T4 C0T2 110.3(7) . . ?
C0T1 C0T4 C0T2 113.4(6) . . ?
O C0T4 C0T3 101.9(5) . . ?
C0T1 C0T4 C0T3 109.6(8) . . ?
C0T2 C0T4 C0T3 111.2(8) . . ?
C0' O C0T4 120.0(4) . . ?
O0 C0' N1 125.4(5) . . ?
O0 C0' O 125.3(5) . . ?
N1 C0' O 109.3(5) . . ?
C0' N1 C1A 122.8(5) . . ?
N1 C1A C1B' 109.5(4) . . ?
N1 C1A C1B 110.8(5) . . ?
C1B' C1A C1B 112.4(5) . . ?
C1G1 C1B C1G2 109.3(7) . . ?
C1G1 C1B C1A 110.8(6) . . ?
C1G2 C1B C1A 110.8(6) . . ?
C1' C1B' C1A 112.3(4) . . ?
O1 C1' N2 123.9(5) . . ?
O1 C1' C1B' 121.9(5) . . ?
N2 C1' C1B' 114.2(5) . . ?
C1' N2 C2A 123.9(5) . . ?
N2 C2A C2B' 110.2(5) . . ?
N2 C2A C2B 110.0(5) . . ?
C2B' C2A C2B 112.4(5) . . ?
C2G2 C2B C2G1 109.1(7) . . ?
C2G2 C2B C2A 111.6(6) . . ?
C2G1 C2B C2A 110.8(6) . . ?
C2' C2B' C2A 117.8(6) . . ?
O2 C2' O0M 121.2(7) . . ?
O2 C2' C2B' 122.6(8) . . ?
O0M C2' C2B' 116.2(6) . . ?
C2' O0M C0M 117.5(6) . . ?

loop_
_geom_bond_atom_site_label_1
_geom_bond_atom_site_label_2
_geom_bond_distance
_geom_bond_site_symmetry_2
_geom_bond_publ_flag
C0T1 C0T4 1.500(11) . ?
C0T2 C0T4 1.508(11) . ?
C0T3 C0T4 1.518(9) . ?
C0T4 O 1.467(7) . ?
O C0' 1.334(6) . ?
C0' O0 1.215(7) . ?
C0' N1 1.334(7) . ?
N1 C1A 1.448(6) . ?
C1A C1B' 1.521(7) . ?
C1A C1B 1.544(9) . ?
C1B C1G1 1.467(10) . ?
C1B C1G2 1.500(10) . ?
C1B' C1' 1.507(8) . ?
C1' O1 1.217(7) . ?
C1' N2 1.339(7) . ?
N2 C2A 1.441(7) . ?
C2A C2B' 1.509(8) . ?
C2A C2B 1.549(8) . ?
C2B C2G2 1.511(11) . ?
C2B C2G1 1.515(10) . ?
C2B' C2' 1.465(9) . ?
C2' O2 1.192(8) . ?
C2' O0M 1.282(8) . ?
O0M C0M 1.458(8) . ?

loop_
_geom_torsion_atom_site_label_1
_geom_torsion_atom_site_label_2
_geom_torsion_atom_site_label_3
_geom_torsion_atom_site_label_4
_geom_torsion
_geom_torsion_site_symmetry_1
_geom_torsion_site_symmetry_2
_geom_torsion_site_symmetry_3
_geom_torsion_site_symmetry_4
_geom_torsion_publ_flag
C0T1 C0T4 O C0' 64.4(9) . . . . ?
C0T2 C0T4 O C0' -61.4(9) . . . . ?
C0T3 C0T4 O C0' -179.5(7) . . . . ?
C0T4 O C0' O0 -2.4(11) . . . . ?
C0T4 O C0' N1 176.3(6) . . . . ?
O0 C0' N1 C1A 3.1(10) . . . . ?
O C0' N1 C1A -175.6(5) . . . . ?
C0' N1 C1A C1B' -132.5(6) . . . . ?
C0' N1 C1A C1B 103.0(7) . . . . ?
N1 C1A C1B C1G1 -174.2(7) . . . . ?
C1B' C1A C1B C1G1 62.9(9) . . . . ?
N1 C1A C1B C1G2 -52.7(7) . . . . ?
C1B' C1A C1B C1G2 -175.6(6) . . . . ?
N1 C1A C1B' C1' 59.4(6) . . . . ?
C1B C1A C1B' C1' -177.0(5) . . . . ?
C1A C1B' C1' O1 44.9(7) . . . . ?
C1A C1B' C1' N2 -135.8(5) . . . . ?
O1 C1' N2 C2A 1.8(8) . . . . ?
C1B' C1' N2 C2A -177.6(5) . . . . ?
C1' N2 C2A C2B' 127.6(6) . . . . ?
C1' N2 C2A C2B -107.9(6) . . . . ?
N2 C2A C2B C2G2 176.8(8) . . . . ?
C2B' C2A C2B C2G2 -60.0(10) . . . . ?
N2 C2A C2B C2G1 55.0(8) . . . . ?
C2B' C2A C2B C2G1 178.2(6) . . . . ?
N2 C2A C2B' C2' -64.0(7) . . . . ?
C2B C2A C2B' C2' 172.9(6) . . . . ?
C2A C2B' C2' O2 168.1(8) . . . . ?
C2A C2B' C2' O0M -13.5(9) . . . . ?
O2 C2' O0M C0M -1.5(13) . . . . ?
C2B' C2' O0M C0M -179.9(6) . . . . ?

loop_
_cod_related_entry_id
_cod_related_entry_database
_cod_related_entry_code
1 ChemSpider 9705339
